data_7242906
loop_
_publ_author_name
'Zhao, Zhen-Zhu'
'Zhao, Qi-Lu'
'Feng, Wei-Sheng'
'He, Hai-Rong'
'Li, Meng'
'Xue, Gui-Min'
'Chen, He-Ping'
'Liu, Ji-Kai'

_publ_section_title
;
 Structure and absolute configuration assignments of ochracines F--L,
 chamigrane and cadinane sesquiterpenes from the basidiomycete
 Steccherinum ochraceum HFG119
;
_journal_issue 31
_journal_name_full 'RSC Advances'
_journal_page_first 18693
_journal_page_last 18701
_journal_paper_doi 10.1039/D1RA03320D
_journal_volume 11
_journal_year 2021
_chemical_absolute_configuration ad
_chemical_formula_moiety 'C15 H22 O4, 1.5(H2 O)'
_chemical_formula_sum 'C15 H25 O5.5'
_chemical_formula_weight 293.35
_chemical_name_systematic 'Ochracine F'
_space_group_crystal_system monoclinic
_space_group_IT_number 4
_space_group_name_Hall 'P 2yb'
_space_group_name_H-M_alt 'P 1 21 1'
_atom_sites_solution_hydrogens mixed
_atom_sites_solution_primary direct
_atom_sites_solution_secondary difmap
_audit_creation_method SHELXL-2014/7
_audit_update_record
;
2020-01-06 deposited with the CCDC.	2021-05-12 downloaded from the CCDC.
;
_cell_angle_alpha 90
_cell_angle_beta 108.863(3)
_cell_angle_gamma 90
_cell_formula_units_Z 4
_cell_length_a 6.1285(5)
_cell_length_b 32.973(3)
_cell_length_c 7.7602(6)
_cell_measurement_reflns_used 9991
_cell_measurement_temperature 100(2)
_cell_measurement_theta_max 70.14
_cell_measurement_theta_min 2.68
_cell_volume 1483.9(2)
_computing_cell_refinement 'Bruker SAINT'
_computing_data_collection 'Bruker APEX2'
_computing_data_reduction 'Bruker SAINT'
_computing_molecular_graphics 'Bruker SHELXTL'
_computing_publication_material 'Bruker SHELXTL'
_computing_structure_refinement 'SHELXL-2014 (Sheldrick 2014)'
_computing_structure_solution 'SHELXS-97 (Sheldrick 2008)'
_diffrn_ambient_temperature 100(2)
_diffrn_measured_fraction_theta_full 0.943
_diffrn_measured_fraction_theta_max 0.926
_diffrn_measurement_device_type 'Bruker APEX-II CCD'
_diffrn_measurement_method '\f and \w scans'
_diffrn_radiation_type CuK\a
_diffrn_radiation_wavelength 1.54178
_diffrn_reflns_av_R_equivalents 0.0459
_diffrn_reflns_av_unetI/netI 0.0549
_diffrn_reflns_Laue_measured_fraction_full 0.943
_diffrn_reflns_Laue_measured_fraction_max 0.926
_diffrn_reflns_limit_h_max 6
_diffrn_reflns_limit_h_min -6
_diffrn_reflns_limit_k_max 38
_diffrn_reflns_limit_k_min -39
_diffrn_reflns_limit_l_max 9
_diffrn_reflns_limit_l_min -9
_diffrn_reflns_number 13461
_diffrn_reflns_point_group_measured_fraction_full 0.874
_diffrn_reflns_point_group_measured_fraction_max 0.854
_diffrn_reflns_theta_full 67.679
_diffrn_reflns_theta_max 70.138
_diffrn_reflns_theta_min 2.680
_diffrn_source 'fine-focus sealed tube'
_exptl_absorpt_coefficient_mu 0.819
_exptl_absorpt_correction_type multi-scan
_exptl_absorpt_process_details sadabs
_exptl_crystal_colour colourless
_exptl_crystal_density_diffrn 1.313
_exptl_crystal_description plate
_exptl_crystal_F_000 636
_exptl_crystal_size_max 1.140
_exptl_crystal_size_mid 0.520
_exptl_crystal_size_min 0.030
_exptl_transmission_factor_max 0.5856
_exptl_transmission_factor_min 0.1987
_refine_diff_density_max 0.415
_refine_diff_density_min -0.349
_refine_diff_density_rms 0.081
_refine_ls_abs_structure_details
;
 Flack x determined using 1976 quotients [(I+)-(I-)]/[(I+)+(I-)]
 (Parsons, Flack and Wagner, Acta Cryst. B69 (2013) 249-259).
;
_refine_ls_abs_structure_Flack 0.14(8)
_refine_ls_extinction_method none
_refine_ls_goodness_of_fit_ref 1.049
_refine_ls_hydrogen_treatment mixed
_refine_ls_matrix_type full
_refine_ls_number_parameters 404
_refine_ls_number_reflns 4805
_refine_ls_number_restraints 10
_refine_ls_restrained_S_all 1.048
_refine_ls_R_factor_all 0.0615
_refine_ls_R_factor_gt 0.0579
_refine_ls_shift/su_max 0.000
_refine_ls_shift/su_mean 0.000
_refine_ls_structure_factor_coef Fsqd
_refine_ls_weighting_details 'w=1/[\s^2^(Fo^2^)+(0.0816P)^2^+2.1251P] where P=(Fo^2^+2Fc^2^)/3'
_refine_ls_weighting_scheme calc
_refine_ls_wR_factor_gt 0.1595
_refine_ls_wR_factor_ref 0.1664
_reflns_Friedel_coverage 0.811
_reflns_Friedel_fraction_full 0.802
_reflns_Friedel_fraction_max 0.779
_reflns_number_gt 4627
_reflns_number_total 4805
_reflns_threshold_expression 'I > 2\s(I)'
_cod_data_source_file d1ra03320d2.cif
_cod_data_source_block cu_lzz40_0m
_cod_depositor_comments
;

2024-12-16
Z value and formula fixed to values more according to usual
chemical conventions.                 miguel
;
_cod_original_formula_sum 'C30 H50 O11'
_cod_original_formula_weight 586.70
_cod_original_formula_moiety '2(C15 H22 O4), 3(H2 O)'
_cod_original_formula_units_Z 2
_cod_original_sg_symbol_H-M 'P 21'
_cod_database_code 7242906
_shelx_shelxl_version_number 2014/7
_shelx_space_group_comment
;
The symmetry employed for this shelxl refinement is uniquely defined
by the following loop, which should always be used as a source of
symmetry information in preference to the above space-group names.
They are only intended as comments.
;
_shelx_estimated_absorpt_t_min 0.455
_shelx_estimated_absorpt_t_max 0.976

loop_
_space_group_symop_operation_xyz
'x, y, z'
'-x, y+1/2, -z'

loop_
_atom_site_label
_atom_site_type_symbol
_atom_site_fract_x
_atom_site_fract_y
_atom_site_fract_z
_atom_site_U_iso_or_equiv
_atom_site_adp_type
_atom_site_occupancy
_atom_site_site_symmetry_order
_atom_site_calc_flag
_atom_site_refinement_flags_posn
_atom_site_refinement_flags_adp
_atom_site_refinement_flags_occupancy
_atom_site_disorder_assembly
_atom_site_disorder_group
O1 O 0.6290(6) 0.53430(11) 0.9173(5) 0.0221(8) Uani 1 1 d . . . . .
H2 H 0.700(13) 0.545(2) 1.027(10) 0.033 Uiso 1 1 d . U . . .
O2S O 0.5151(8) 0.83463(15) 0.2356(6) 0.0399(10) Uani 1 1 d D . . . .
H47 H 0.612(10) 0.819(2) 0.222(11) 0.060 Uiso 1 1 d D U . . .
H48 H 0.395(7) 0.827(2) 0.156(8) 0.060 Uiso 1 1 d D U . . .
O2 O 0.4834(7) 0.33690(11) 0.4252(5) 0.0262(8) Uani 1 1 d . . . . .
H3 H 0.494(14) 0.339(2) 0.534(11) 0.039 Uiso 1 1 d . U . . .
O3S O 0.8804(9) 0.7885(2) 0.2255(7) 0.0583(16) Uani 1 1 d D . . . .
H49 H 0.947(14) 0.792(3) 0.335(3) 0.087 Uiso 1 1 d D U . . .
H50 H 0.969(14) 0.798(3) 0.175(10) 0.087 Uiso 1 1 d D U . . .
O3 O 0.1660(6) 0.37244(12) 0.2652(5) 0.0260(8) Uani 1 1 d . . . . .
O4 O 0.9085(6) 0.55238(11) 0.8054(5) 0.0223(8) Uani 1 1 d . . . . .
O5 O 0.2007(7) 0.57860(12) 0.1184(5) 0.0269(8) Uani 1 1 d . . . . .
H24 H 0.097(13) 0.573(2) 0.011(10) 0.040 Uiso 1 1 d . U . . .
O6 O -0.0989(6) 0.56695(11) 0.2193(5) 0.0221(8) Uani 1 1 d . . . . .
O7 O 0.2838(8) 0.73971(14) 0.8372(5) 0.0367(11) Uani 1 1 d . . . . .
O8 O 0.2279(7) 0.77499(12) 0.5792(5) 0.0262(9) Uani 1 1 d . . . . .
H32 H 0.301(14) 0.793(3) 0.603(10) 0.039 Uiso 1 1 d . U . . .
O9 O 0.9035(7) 0.30768(13) 0.0376(5) 0.0296(9) Uani 1 1 d D . . . .
H45 H 0.852(12) 0.2905(16) 0.091(7) 0.044 Uiso 1 1 d D U . . .
H46 H 0.980(12) 0.3225(18) 0.121(6) 0.044 Uiso 1 1 d D U . . .
C1 C 0.5030(10) 0.37378(18) 0.1713(7) 0.0255(11) Uani 1 1 d . . . . .
H4 H 0.4478 0.3494 0.0950 0.031 Uiso 1 1 calc R U . . .
H1 H 0.6737 0.3734 0.2144 0.031 Uiso 1 1 calc R U . . .
C2 C 0.4159(9) 0.41209(16) 0.0582(6) 0.0188(10) Uani 1 1 d . . . . .
H5 H 0.3284 0.4045 -0.0689 0.023 Uiso 1 1 calc R U . . .
H6 H 0.5484 0.4291 0.0565 0.023 Uiso 1 1 calc R U . . .
C3 C 0.2585(8) 0.43633(15) 0.1422(6) 0.0171(10) Uani 1 1 d . . . . .
C4 C 0.4013(8) 0.44986(16) 0.3407(6) 0.0176(10) Uani 1 1 d . . . . .
C5 C 0.5959(8) 0.47884(17) 0.3316(6) 0.0195(10) Uani 1 1 d . . . . .
H9 H 0.7220 0.4624 0.3136 0.023 Uiso 1 1 calc R U . . .
H10 H 0.5349 0.4965 0.2233 0.023 Uiso 1 1 calc R U . . .
C6 C 0.6958(8) 0.50542(15) 0.4958(6) 0.0180(10) Uani 1 1 d . . . . .
H11 H 0.8329 0.5201 0.5058 0.022 Uiso 1 1 calc R U . . .
C7 C 0.6029(8) 0.50957(15) 0.6283(6) 0.0157(9) Uani 1 1 d . . . . .
C8 C 0.7282(8) 0.53448(15) 0.7893(6) 0.0170(10) Uani 1 1 d . . . . .
C9 C 0.4164(8) 0.37303(16) 0.3315(6) 0.0197(10) Uani 1 1 d . . . . .
C10 C 0.0720(8) 0.40647(16) 0.1509(7) 0.0204(10) Uani 1 1 d . . . . .
H22 H -0.0395 0.4206 0.1980 0.024 Uiso 1 1 calc R U . . .
H21 H -0.0124 0.3967 0.0265 0.024 Uiso 1 1 calc R U . . .
C11 C 0.2500(8) 0.47417(17) 0.4296(6) 0.0196(10) Uani 1 1 d . . . . .
H8 H 0.1837 0.4979 0.3519 0.024 Uiso 1 1 calc R U . . .
H7 H 0.1206 0.4568 0.4351 0.024 Uiso 1 1 calc R U . . .
C12 C 0.3832(8) 0.48907(16) 0.6219(6) 0.0196(10) Uani 1 1 d . . . . .
H13 H 0.2858 0.5083 0.6627 0.023 Uiso 1 1 calc R U . . .
H12 H 0.4182 0.4657 0.7066 0.023 Uiso 1 1 calc R U . . .
C13 C 0.4915(9) 0.41028(16) 0.4540(7) 0.0223(11) Uani 1 1 d . . . . .
H17 H 0.4113 0.4086 0.5474 0.027 Uiso 1 1 calc R U . . .
C14 C 0.7530(10) 0.40815(19) 0.5586(9) 0.0398(16) Uani 1 1 d . . . . .
H14 H 0.7847 0.3850 0.6424 0.060 Uiso 1 1 calc R U . . .
H16 H 0.8024 0.4333 0.6279 0.060 Uiso 1 1 calc R U . . .
H15 H 0.8376 0.4048 0.4719 0.060 Uiso 1 1 calc R U . . .
C15 C 0.1385(9) 0.47073(16) 0.0157(6) 0.0222(11) Uani 1 1 d . . . . .
H18 H 0.0450 0.4595 -0.1019 0.033 Uiso 1 1 calc R U . . .
H19 H 0.2545 0.4892 -0.0025 0.033 Uiso 1 1 calc R U . . .
H20 H 0.0389 0.4856 0.0703 0.033 Uiso 1 1 calc R U . . .
C16 C 0.6099(10) 0.7484(2) 0.7357(10) 0.0398(16) Uani 1 1 d . . . . .
H35 H 0.6521 0.7740 0.8056 0.048 Uiso 1 1 calc R U . . .
H23 H 0.6588 0.7505 0.6264 0.048 Uiso 1 1 calc R U . . .
C17 C 0.7335(9) 0.71252(17) 0.8539(7) 0.0228(11) Uani 1 1 d . . . . .
H34 H 0.8326 0.7225 0.9740 0.027 Uiso 1 1 calc R U . . .
H33 H 0.8326 0.6985 0.7942 0.027 Uiso 1 1 calc R U . . .
C18 C 0.5519(8) 0.68270(16) 0.8794(6) 0.0200(10) Uani 1 1 d . . . . .
C19 C 0.4046(8) 0.66602(15) 0.6880(6) 0.0159(10) Uani 1 1 d . . . . .
C20 C 0.5601(9) 0.64329(18) 0.5983(7) 0.0246(11) Uani 1 1 d . . . . .
H27 H 0.6492 0.6635 0.5544 0.029 Uiso 1 1 calc R U . . .
H26 H 0.6719 0.6266 0.6924 0.029 Uiso 1 1 calc R U . . .
C21 C 0.4360(9) 0.61637(16) 0.4429(7) 0.0211(10) Uani 1 1 d . . . . .
H25 H 0.5175 0.6069 0.3654 0.025 Uiso 1 1 calc R U . . .
C22 C 0.2159(9) 0.60483(15) 0.4065(6) 0.0168(10) Uani 1 1 d . . . . .
C23 C 0.0947(8) 0.58171(15) 0.2421(6) 0.0166(10) Uani 1 1 d . . . . .
C24 C 0.2271(9) 0.63443(17) 0.7066(6) 0.0213(11) Uani 1 1 d . . . . .
H31 H 0.3104 0.6117 0.7836 0.026 Uiso 1 1 calc R U . . .
H28 H 0.1271 0.6472 0.7690 0.026 Uiso 1 1 calc R U . . .
C25 C 0.0761(8) 0.61755(16) 0.5237(6) 0.0190(10) Uani 1 1 d . . . . .
H29 H -0.0115 0.5939 0.5451 0.023 Uiso 1 1 calc R U . . .
H30 H -0.0363 0.6385 0.4591 0.023 Uiso 1 1 calc R U . . .
C26 C 0.3972(9) 0.70793(17) 0.9585(6) 0.0222(11) Uani 1 1 d . . . . .
H40 H 0.2802 0.6901 0.9822 0.027 Uiso 1 1 calc R U . . .
H41 H 0.4918 0.7198 1.0760 0.027 Uiso 1 1 calc R U . . .
C27 C 0.3517(8) 0.74230(15) 0.6788(6) 0.0193(10) Uani 1 1 d . . . . .
C28 C 0.2769(9) 0.70300(16) 0.5708(7) 0.0244(11) Uani 1 1 d . . . . .
H39 H 0.1093 0.6995 0.5546 0.029 Uiso 1 1 calc R U . . .
C29 C 0.294(3) 0.7076(3) 0.3816(10) 0.109(6) Uani 1 1 d . . . . .
H36 H 0.1885 0.7290 0.3161 0.163 Uiso 1 1 calc R U . . .
H38 H 0.2534 0.6820 0.3156 0.163 Uiso 1 1 calc R U . . .
H37 H 0.4527 0.7150 0.3908 0.163 Uiso 1 1 calc R U . . .
C30 C 0.6703(10) 0.65054(17) 1.0177(7) 0.0242(11) Uani 1 1 d . . . . .
H44 H 0.7589 0.6636 1.1324 0.036 Uiso 1 1 calc R U . . .
H43 H 0.7746 0.6347 0.9713 0.036 Uiso 1 1 calc R U . . .
H42 H 0.5541 0.6326 1.0387 0.036 Uiso 1 1 calc R U . . .

loop_
_atom_site_aniso_label
_atom_site_aniso_U_11
_atom_site_aniso_U_22
_atom_site_aniso_U_33
_atom_site_aniso_U_23
_atom_site_aniso_U_13
_atom_site_aniso_U_12
O1 0.0211(18) 0.027(2) 0.0179(17) -0.0063(14) 0.0055(13) -0.0043(14)
O2S 0.033(3) 0.049(3) 0.036(2) -0.006(2) 0.0083(18) -0.0050(19)
O2 0.035(2) 0.0167(19) 0.0236(18) 0.0010(14) 0.0056(16) 0.0015(15)
O3S 0.029(3) 0.103(5) 0.039(3) 0.001(3) 0.006(2) 0.010(3)
O3 0.0157(19) 0.029(2) 0.0304(19) 0.0045(16) 0.0032(14) -0.0071(15)
O4 0.0214(19) 0.0216(19) 0.0198(17) -0.0011(14) 0.0010(13) -0.0059(14)
O5 0.0189(19) 0.038(2) 0.0231(18) -0.0107(16) 0.0054(14) -0.0087(16)
O6 0.0183(19) 0.026(2) 0.0198(16) -0.0018(14) 0.0035(13) -0.0091(14)
O7 0.047(3) 0.041(3) 0.0256(18) 0.0056(18) 0.0156(17) 0.027(2)
O8 0.018(2) 0.021(2) 0.032(2) 0.0015(16) -0.0017(15) 0.0033(14)
O9 0.0234(19) 0.031(2) 0.033(2) 0.0043(17) 0.0076(16) -0.0055(16)
C1 0.022(3) 0.031(3) 0.026(3) 0.000(2) 0.011(2) 0.006(2)
C2 0.014(2) 0.024(3) 0.018(2) -0.0033(19) 0.0048(17) -0.0011(18)
C3 0.009(2) 0.023(3) 0.016(2) -0.0017(19) 0.0015(17) 0.0005(18)
C4 0.010(2) 0.023(3) 0.017(2) -0.0014(19) 0.0010(18) 0.0012(18)
C5 0.015(3) 0.027(3) 0.017(2) -0.003(2) 0.0049(18) -0.0021(19)
C6 0.008(2) 0.022(3) 0.022(2) 0.0008(19) 0.0008(17) -0.0033(17)
C7 0.012(2) 0.016(2) 0.017(2) -0.0012(18) 0.0019(17) 0.0021(17)
C8 0.014(2) 0.016(2) 0.018(2) 0.0021(18) 0.0011(17) 0.0020(18)
C9 0.014(2) 0.022(3) 0.021(2) 0.004(2) 0.0021(18) 0.0010(19)
C10 0.009(2) 0.028(3) 0.021(2) -0.0061(19) 0.0009(17) -0.0006(19)
C11 0.010(2) 0.031(3) 0.018(2) -0.005(2) 0.0053(18) -0.0022(19)
C12 0.013(2) 0.025(3) 0.018(2) -0.0021(19) 0.0017(18) -0.0018(18)
C13 0.021(3) 0.024(3) 0.018(2) 0.002(2) 0.0000(19) 0.004(2)
C14 0.027(3) 0.026(3) 0.044(3) 0.001(3) -0.020(3) 0.000(2)
C15 0.018(3) 0.026(3) 0.016(2) 0.000(2) -0.0035(18) 0.001(2)
C16 0.014(3) 0.038(4) 0.058(4) 0.022(3) -0.001(3) -0.005(2)
C17 0.012(2) 0.031(3) 0.022(2) -0.001(2) -0.0004(18) -0.0012(19)
C18 0.013(2) 0.026(3) 0.017(2) -0.0018(19) -0.0012(18) 0.0003(19)
C19 0.011(2) 0.022(3) 0.013(2) 0.0023(18) 0.0017(17) 0.0012(18)
C20 0.011(2) 0.033(3) 0.027(3) -0.013(2) 0.003(2) -0.002(2)
C21 0.014(2) 0.025(3) 0.026(2) -0.008(2) 0.0084(19) -0.0013(19)
C22 0.013(2) 0.017(2) 0.018(2) 0.0009(18) 0.0011(17) -0.0009(17)
C23 0.014(2) 0.018(2) 0.018(2) 0.0009(18) 0.0057(17) 0.0006(17)
C24 0.014(2) 0.033(3) 0.016(2) -0.0003(19) 0.0037(18) -0.0074(19)
C25 0.011(2) 0.029(3) 0.017(2) -0.0039(19) 0.0044(17) -0.0058(18)
C26 0.022(3) 0.031(3) 0.013(2) -0.0045(19) 0.0049(18) -0.004(2)
C27 0.016(2) 0.016(3) 0.023(2) -0.0020(19) 0.0018(18) 0.0000(18)
C28 0.027(3) 0.019(3) 0.017(2) 0.0007(19) -0.0062(19) 0.000(2)
C29 0.272(17) 0.028(4) 0.024(4) 0.010(3) 0.045(6) 0.040(7)
C30 0.024(3) 0.025(3) 0.019(2) 0.004(2) 0.0000(19) 0.002(2)

loop_
_atom_type_symbol
_atom_type_description
_atom_type_scat_dispersion_real
_atom_type_scat_dispersion_imag
_atom_type_scat_source
C C 0.0181 0.0091 'International Tables Vol C Tables 4.2.6.8 and 6.1.1.4'
H H 0.0000 0.0000 'International Tables Vol C Tables 4.2.6.8 and 6.1.1.4'
O O 0.0492 0.0322 'International Tables Vol C Tables 4.2.6.8 and 6.1.1.4'

loop_
_geom_angle_atom_site_label_1
_geom_angle_atom_site_label_2
_geom_angle_atom_site_label_3
_geom_angle
_geom_angle_site_symmetry_1
_geom_angle_site_symmetry_3
_geom_angle_publ_flag
C8 O1 H2 121(5) . . ?
H47 O2S H48 103(3) . . ?
C9 O2 H3 113(5) . . ?
H49 O3S H50 105(4) . . ?
C10 O3 C9 112.1(4) . . ?
C23 O5 H24 109(5) . . ?
C27 O7 C26 113.4(4) . . ?
C27 O8 H32 107(7) . . ?
H45 O9 H46 103(3) . . ?
C9 C1 C2 109.7(4) . . ?
C9 C1 H4 109.7 . . ?
C2 C1 H4 109.7 . . ?
C9 C1 H1 109.7 . . ?
C2 C1 H1 109.7 . . ?
H4 C1 H1 108.2 . . ?
C1 C2 C3 109.5(4) . . ?
C1 C2 H5 109.8 . . ?
C3 C2 H5 109.8 . . ?
C1 C2 H6 109.8 . . ?
C3 C2 H6 109.8 . . ?
H5 C2 H6 108.2 . . ?
C15 C3 C10 107.2(4) . . ?
C15 C3 C2 110.5(4) . . ?
C10 C3 C2 105.2(4) . . ?
C15 C3 C4 114.8(4) . . ?
C10 C3 C4 109.1(4) . . ?
C2 C3 C4 109.5(4) . . ?
C11 C4 C5 106.4(4) . . ?
C11 C4 C13 109.5(4) . . ?
C5 C4 C13 113.7(4) . . ?
C11 C4 C3 111.1(4) . . ?
C5 C4 C3 108.9(4) . . ?
C13 C4 C3 107.3(4) . . ?
C6 C5 C4 115.4(4) . . ?
C6 C5 H9 108.4 . . ?
C4 C5 H9 108.4 . . ?
C6 C5 H10 108.4 . . ?
C4 C5 H10 108.4 . . ?
H9 C5 H10 107.5 . . ?
C7 C6 C5 123.7(4) . . ?
C7 C6 H11 118.2 . . ?
C5 C6 H11 118.2 . . ?
C6 C7 C8 118.2(4) . . ?
C6 C7 C12 122.2(4) . . ?
C8 C7 C12 119.6(4) . . ?
O4 C8 O1 123.1(4) . . ?
O4 C8 C7 123.9(4) . . ?
O1 C8 C7 113.0(4) . . ?
O2 C9 O3 105.9(4) . . ?
O2 C9 C1 108.9(4) . . ?
O3 C9 C1 108.8(4) . . ?
O2 C9 C13 112.7(4) . . ?
O3 C9 C13 107.6(4) . . ?
C1 C9 C13 112.7(4) . . ?
O3 C10 C3 112.1(4) . . ?
O3 C10 H22 109.2 . . ?
C3 C10 H22 109.2 . . ?
O3 C10 H21 109.2 . . ?
C3 C10 H21 109.2 . . ?
H22 C10 H21 107.9 . . ?
C12 C11 C4 113.2(4) . . ?
C12 C11 H8 108.9 . . ?
C4 C11 H8 108.9 . . ?
C12 C11 H7 108.9 . . ?
C4 C11 H7 108.9 . . ?
H8 C11 H7 107.8 . . ?
C7 C12 C11 111.6(4) . . ?
C7 C12 H13 109.3 . . ?
C11 C12 H13 109.3 . . ?
C7 C12 H12 109.3 . . ?
C11 C12 H12 109.3 . . ?
H13 C12 H12 108.0 . . ?
C9 C13 C14 110.0(5) . . ?
C9 C13 C4 109.8(4) . . ?
C14 C13 C4 116.7(5) . . ?
C9 C13 H17 106.6 . . ?
C14 C13 H17 106.6 . . ?
C4 C13 H17 106.6 . . ?
C13 C14 H14 109.5 . . ?
C13 C14 H16 109.5 . . ?
H14 C14 H16 109.5 . . ?
C13 C14 H15 109.5 . . ?
H14 C14 H15 109.5 . . ?
H16 C14 H15 109.5 . . ?
C3 C15 H18 109.5 . . ?
C3 C15 H19 109.5 . . ?
H18 C15 H19 109.5 . . ?
C3 C15 H20 109.5 . . ?
H18 C15 H20 109.5 . . ?
H19 C15 H20 109.5 . . ?
C27 C16 C17 109.8(5) . . ?
C27 C16 H35 109.7 . . ?
C17 C16 H35 109.7 . . ?
C27 C16 H23 109.7 . . ?
C17 C16 H23 109.7 . . ?
H35 C16 H23 108.2 . . ?
C16 C17 C18 109.3(4) . . ?
C16 C17 H34 109.8 . . ?
C18 C17 H34 109.8 . . ?
C16 C17 H33 109.8 . . ?
C18 C17 H33 109.8 . . ?
H34 C17 H33 108.3 . . ?
C30 C18 C26 108.2(4) . . ?
C30 C18 C17 109.6(4) . . ?
C26 C18 C17 105.7(4) . . ?
C30 C18 C19 115.0(4) . . ?
C26 C18 C19 109.2(4) . . ?
C17 C18 C19 108.7(4) . . ?
C20 C19 C24 105.7(4) . . ?
C20 C19 C18 110.3(4) . . ?
C24 C19 C18 110.8(4) . . ?
C20 C19 C28 112.4(4) . . ?
C24 C19 C28 110.1(4) . . ?
C18 C19 C28 107.6(4) . . ?
C21 C20 C19 115.2(4) . . ?
C21 C20 H27 108.5 . . ?
C19 C20 H27 108.5 . . ?
C21 C20 H26 108.5 . . ?
C19 C20 H26 108.5 . . ?
H27 C20 H26 107.5 . . ?
C22 C21 C20 123.6(5) . . ?
C22 C21 H25 118.2 . . ?
C20 C21 H25 118.2 . . ?
C21 C22 C23 121.5(5) . . ?
C21 C22 C25 121.8(4) . . ?
C23 C22 C25 116.5(4) . . ?
O6 C23 O5 122.5(4) . . ?
O6 C23 C22 121.3(4) . . ?
O5 C23 C22 116.2(4) . . ?
C25 C24 C19 113.1(4) . . ?
C25 C24 H31 109.0 . . ?
C19 C24 H31 109.0 . . ?
C25 C24 H28 109.0 . . ?
C19 C24 H28 109.0 . . ?
H31 C24 H28 107.8 . . ?
C22 C25 C24 111.9(4) . . ?
C22 C25 H29 109.2 . . ?
C24 C25 H29 109.2 . . ?
C22 C25 H30 109.2 . . ?
C24 C25 H30 109.2 . . ?
H29 C25 H30 107.9 . . ?
O7 C26 C18 111.5(4) . . ?
O7 C26 H40 109.3 . . ?
C18 C26 H40 109.3 . . ?
O7 C26 H41 109.3 . . ?
C18 C26 H41 109.3 . . ?
H40 C26 H41 108.0 . . ?
O8 C27 O7 105.4(4) . . ?
O8 C27 C16 112.8(4) . . ?
O7 C27 C16 109.0(5) . . ?
O8 C27 C28 109.7(4) . . ?
O7 C27 C28 107.6(4) . . ?
C16 C27 C28 111.9(5) . . ?
C29 C28 C27 110.0(5) . . ?
C29 C28 C19 117.5(6) . . ?
C27 C28 C19 109.6(4) . . ?
C29 C28 H39 106.3 . . ?
C27 C28 H39 106.3 . . ?
C19 C28 H39 106.3 . . ?
C28 C29 H36 109.5 . . ?
C28 C29 H38 109.5 . . ?
H36 C29 H38 109.5 . . ?
C28 C29 H37 109.5 . . ?
H36 C29 H37 109.5 . . ?
H38 C29 H37 109.5 . . ?
C18 C30 H44 109.5 . . ?
C18 C30 H43 109.5 . . ?
H44 C30 H43 109.5 . . ?
C18 C30 H42 109.5 . . ?
H44 C30 H42 109.5 . . ?
H43 C30 H42 109.5 . . ?

loop_
_geom_bond_atom_site_label_1
_geom_bond_atom_site_label_2
_geom_bond_distance
_geom_bond_site_symmetry_2
_geom_bond_publ_flag
O1 C8 1.322(6) . ?
O1 H2 0.90(8) . ?
O2S H47 0.827(15) . ?
O2S H48 0.827(15) . ?
O2 C9 1.387(6) . ?
O2 H3 0.82(8) . ?
O3S H49 0.825(15) . ?
O3S H50 0.822(15) . ?
O3 C10 1.430(6) . ?
O3 C9 1.453(6) . ?
O4 C8 1.223(6) . ?
O5 C23 1.325(6) . ?
O5 H24 0.89(8) . ?
O6 C23 1.241(6) . ?
O7 C27 1.422(6) . ?
O7 C26 1.429(7) . ?
O8 C27 1.398(6) . ?
O8 H32 0.72(8) . ?
O9 H45 0.824(14) . ?
O9 H46 0.825(14) . ?
C1 C9 1.502(7) . ?
C1 C2 1.532(7) . ?
C1 H4 0.9900 . ?
C1 H1 0.9900 . ?
C2 C3 1.550(7) . ?
C2 H5 0.9900 . ?
C2 H6 0.9900 . ?
C3 C15 1.524(7) . ?
C3 C10 1.526(7) . ?
C3 C4 1.571(6) . ?
C4 C11 1.546(7) . ?
C4 C5 1.548(7) . ?
C4 C13 1.571(7) . ?
C5 C6 1.504(7) . ?
C5 H9 0.9900 . ?
C5 H10 0.9900 . ?
C6 C7 1.334(7) . ?
C6 H11 0.9500 . ?
C7 C8 1.485(6) . ?
C7 C12 1.493(7) . ?
C9 C13 1.530(7) . ?
C10 H22 0.9900 . ?
C10 H21 0.9900 . ?
C11 C12 1.532(6) . ?
C11 H8 0.9900 . ?
C11 H7 0.9900 . ?
C12 H13 0.9900 . ?
C12 H12 0.9900 . ?
C13 C14 1.546(7) . ?
C13 H17 1.0000 . ?
C14 H14 0.9800 . ?
C14 H16 0.9800 . ?
C14 H15 0.9800 . ?
C15 H18 0.9800 . ?
C15 H19 0.9800 . ?
C15 H20 0.9800 . ?
C16 C27 1.512(7) . ?
C16 C17 1.539(7) . ?
C16 H35 0.9900 . ?
C16 H23 0.9900 . ?
C17 C18 1.545(7) . ?
C17 H34 0.9900 . ?
C17 H33 0.9900 . ?
C18 C30 1.516(7) . ?
C18 C26 1.531(7) . ?
C18 C19 1.567(6) . ?
C19 C20 1.544(7) . ?
C19 C24 1.546(6) . ?
C19 C28 1.571(7) . ?
C20 C21 1.492(7) . ?
C20 H27 0.9900 . ?
C20 H26 0.9900 . ?
C21 C22 1.341(7) . ?
C21 H25 0.9500 . ?
C22 C23 1.466(7) . ?
C22 C25 1.497(7) . ?
C24 C25 1.527(6) . ?
C24 H31 0.9900 . ?
C24 H28 0.9900 . ?
C25 H29 0.9900 . ?
C25 H30 0.9900 . ?
C26 H40 0.9900 . ?
C26 H41 0.9900 . ?
C27 C28 1.531(7) . ?
C28 C29 1.514(9) . ?
C28 H39 1.0000 . ?
C29 H36 0.9800 . ?
C29 H38 0.9800 . ?
C29 H37 0.9800 . ?
C30 H44 0.9800 . ?
C30 H43 0.9800 . ?
C30 H42 0.9800 . ?

loop_
_geom_hbond_atom_site_label_D
_geom_hbond_atom_site_label_H
_geom_hbond_atom_site_label_A
_geom_hbond_distance_DH
_geom_hbond_distance_HA
_geom_hbond_distance_DA
_geom_hbond_angle_DHA
_geom_hbond_site_symmetry_A
O9 H46 O3 0.825(14) 2.11(2) 2.903(5) 162(6) 1_655
O9 H45 O7 0.824(14) 2.03(2) 2.830(6) 165(6) 2_646
O8 H32 O2 0.72(8) 2.03(8) 2.709(6) 158(8) 2_656
O5 H24 O4 0.89(8) 1.77(8) 2.654(5) 169(7) 1_454
O3S H50 O9 0.822(15) 2.07(4) 2.841(7) 156(8) 2_755
O3S H49 O8 0.825(15) 2.18(6) 2.914(6) 148(11) 1_655
O2 H3 O2S 0.82(8) 1.82(8) 2.631(6) 170(8) 2_646
O2S H48 O9 0.827(15) 2.063(16) 2.889(6) 178(9) 2_655
O2S H47 O3S 0.827(15) 1.91(2) 2.728(7) 168(7) .
O1 H2 O6 0.90(8) 1.75(8) 2.628(5) 165(7) 1_656
O9 H46 O3 0.825(14) 2.11(2) 2.903(5) 162(6) 1_655
O9 H45 O7 0.824(14) 2.03(2) 2.830(6) 165(6) 2_646
O8 H32 O2 0.72(8) 2.03(8) 2.709(6) 158(8) 2_656
O5 H24 O4 0.89(8) 1.77(8) 2.654(5) 169(7) 1_454
O3S H50 O9 0.822(15) 2.07(4) 2.841(7) 156(8) 2_755
O3S H49 O8 0.825(15) 2.18(6) 2.914(6) 148(11) 1_655
O2 H3 O2S 0.82(8) 1.82(8) 2.631(6) 170(8) 2_646
O2S H48 O9 0.827(15) 2.063(16) 2.889(6) 178(9) 2_655
O2S H47 O3S 0.827(15) 1.91(2) 2.728(7) 168(7) .
O1 H2 O6 0.90(8) 1.75(8) 2.628(5) 165(7) 1_656
O9 H46 O3 0.825(14) 2.11(2) 2.903(5) 162(6) 1_655
O9 H45 O7 0.824(14) 2.03(2) 2.830(6) 165(6) 2_646
O8 H32 O2 0.72(8) 2.03(8) 2.709(6) 158(8) 2_656
O5 H24 O4 0.89(8) 1.77(8) 2.654(5) 169(7) 1_454
O3S H50 O9 0.822(15) 2.07(4) 2.841(7) 156(8) 2_755
O3S H49 O8 0.825(15) 2.18(6) 2.914(6) 148(11) 1_655
O2 H3 O2S 0.82(8) 1.82(8) 2.631(6) 170(8) 2_646
O2S H48 O9 0.827(15) 2.063(16) 2.889(6) 178(9) 2_655
O2S H47 O3S 0.827(15) 1.91(2) 2.728(7) 168(7) .
O1 H2 O6 0.90(8) 1.75(8) 2.628(5) 165(7) 1_656
O3S H49 O8 0.825(15) 2.18(6) 2.914(6) 148(11) 1_655
O9 H46 O3 0.825(14) 2.11(2) 2.903(5) 162(6) 1_655
O9 H45 O7 0.824(14) 2.03(2) 2.830(6) 165(6) 2_646
O8 H32 O2 0.72(8) 2.03(8) 2.709(6) 158(8) 2_656
O5 H24 O4 0.89(8) 1.77(8) 2.654(5) 169(7) 1_454
O2 H3 O2S 0.82(8) 1.82(8) 2.631(6) 170(8) 2_646
O2S H48 O9 0.827(15) 2.063(16) 2.889(6) 178(9) 2_655
O2S H47 O3S 0.827(15) 1.91(2) 2.728(7) 168(7) .
O1 H2 O6 0.90(8) 1.75(8) 2.628(5) 165(7) 1_656
O3S H49 O8 0.825(15) 2.18(6) 2.914(6) 148(11) 1_655
O9 H46 O3 0.825(14) 2.11(2) 2.903(5) 162(6) 1_655
O9 H45 O7 0.824(14) 2.03(2) 2.830(6) 165(6) 2_646
O8 H32 O2 0.72(8) 2.03(8) 2.709(6) 158(8) 2_656
O5 H24 O4 0.89(8) 1.77(8) 2.654(5) 169(7) 1_454
O2 H3 O2S 0.82(8) 1.82(8) 2.631(6) 170(8) 2_646
O2S H48 O9 0.827(15) 2.063(16) 2.889(6) 178(9) 2_655
O2S H47 O3S 0.827(15) 1.91(2) 2.728(7) 168(7) .
O1 H2 O6 0.90(8) 1.75(8) 2.628(5) 165(7) 1_656
O3S H49 O8 0.825(15) 2.18(6) 2.914(6) 148(11) 1_655
O9 H46 O3 0.825(14) 2.11(2) 2.903(5) 162(6) 1_655
O9 H45 O7 0.824(14) 2.03(2) 2.830(6) 165(6) 2_646
O8 H32 O2 0.72(8) 2.03(8) 2.709(6) 158(8) 2_656
O5 H24 O4 0.89(8) 1.77(8) 2.654(5) 169(7) 1_454
O2 H3 O2S 0.82(8) 1.82(8) 2.631(6) 170(8) 2_646
O2S H48 O9 0.827(15) 2.063(16) 2.889(6) 178(9) 2_655
O2S H47 O3S 0.827(15) 1.91(2) 2.728(7) 168(7) .
O1 H2 O6 0.90(8) 1.75(8) 2.628(5) 165(7) 1_656
O3S H49 O8 0.825(15) 2.18(6) 2.914(6) 148(11) 1_655
O9 H46 O3 0.825(14) 2.11(2) 2.903(5) 162(6) 1_655
O9 H45 O7 0.824(14) 2.03(2) 2.830(6) 165(6) 2_646
O8 H32 O2 0.72(8) 2.03(8) 2.709(6) 158(8) 2_656
O5 H24 O4 0.89(8) 1.77(8) 2.654(5) 169(7) 1_454
O2 H3 O2S 0.82(8) 1.82(8) 2.631(6) 170(8) 2_646
O2S H48 O9 0.827(15) 2.063(16) 2.889(6) 178(9) 2_655
O2S H47 O3S 0.827(15) 1.91(2) 2.728(7) 168(7) .
O1 H2 O6 0.90(8) 1.75(8) 2.628(5) 165(7) 1_656
O3S H49 O8 0.825(15) 2.18(6) 2.914(6) 148(11) 1_655
O9 H46 O3 0.825(14) 2.11(2) 2.903(5) 162(6) 1_655
O9 H45 O7 0.824(14) 2.03(2) 2.830(6) 165(6) 2_646
O8 H32 O2 0.72(8) 2.03(8) 2.709(6) 158(8) 2_656
O5 H24 O4 0.89(8) 1.77(8) 2.654(5) 169(7) 1_454
O2 H3 O2S 0.82(8) 1.82(8) 2.631(6) 170(8) 2_646
O2S H48 O9 0.827(15) 2.063(16) 2.889(6) 178(9) 2_655
O2S H47 O3S 0.827(15) 1.91(2) 2.728(7) 168(7) .
O1 H2 O6 0.90(8) 1.75(8) 2.628(5) 165(7) 1_656
O3S H49 O8 0.825(15) 2.18(6) 2.914(6) 148(11) 1_655
O2S H48 O9 0.827(15) 2.063(16) 2.889(6) 178(9) 2_655
O2S H47 O3S 0.827(15) 1.91(2) 2.728(7) 168(7) .
O9 H46 O3 0.825(14) 2.11(2) 2.903(5) 162(6) 1_655
O9 H45 O7 0.824(14) 2.03(2) 2.830(6) 165(6) 2_646
O8 H32 O2 0.72(8) 2.03(8) 2.709(6) 158(8) 2_656
O5 H24 O4 0.89(8) 1.77(8) 2.654(5) 169(7) 1_454
O2 H3 O2S 0.82(8) 1.82(8) 2.631(6) 170(8) 2_646
O1 H2 O6 0.90(8) 1.75(8) 2.628(5) 165(7) 1_656
O2S H48 O9 0.827(15) 2.063(16) 2.889(6) 178(9) 2_655
O2S H47 O3S 0.827(15) 1.91(2) 2.728(7) 168(7) .
O9 H46 O3 0.825(14) 2.11(2) 2.903(5) 162(6) 1_655
O9 H45 O7 0.824(14) 2.03(2) 2.830(6) 165(6) 2_646
O8 H32 O2 0.72(8) 2.03(8) 2.709(6) 158(8) 2_656
O5 H24 O4 0.89(8) 1.77(8) 2.654(5) 169(7) 1_454
O2 H3 O2S 0.82(8) 1.82(8) 2.631(6) 170(8) 2_646
O1 H2 O6 0.90(8) 1.75(8) 2.628(5) 165(7) 1_656
O1 H2 O6 0.90(8) 1.75(8) 2.628(5) 165(7) 1_656
O2 H3 O2S 0.82(8) 1.82(8) 2.631(6) 170(8) 2_646
O5 H24 O4 0.89(8) 1.77(8) 2.654(5) 169(7) 1_454
O8 H32 O2 0.72(8) 2.03(8) 2.709(6) 158(8) 2_656
O9 H45 O7 0.824(14) 2.03(2) 2.830(6) 165(6) 2_646
O9 H46 O3 0.825(14) 2.11(2) 2.903(5) 162(6) 1_655
O1 H2 O6 0.90(8) 1.75(8) 2.628(5) 165(7) 1_656
O2 H3 O2S 0.82(8) 1.82(8) 2.631(6) 170(8) 2_646
O5 H24 O4 0.89(8) 1.77(8) 2.654(5) 169(7) 1_454
O8 H32 O2 0.72(8) 2.03(8) 2.709(6) 158(8) 2_656
O9 H45 O7 0.824(14) 2.03(2) 2.830(6) 165(6) 2_646
O9 H46 O3 0.825(14) 2.11(2) 2.903(5) 162(6) 1_655
O2S H47 O3S 0.827(15) 1.91(2) 2.728(7) 168(7) .
O2S H48 O9 0.827(15) 2.063(16) 2.889(6) 178(9) 2_655
O1 H2 O6 0.90(8) 1.75(8) 2.628(5) 165(7) 1_656
O2S H47 O3S 0.827(15) 1.91(2) 2.728(7) 168(7) .
O2S H48 O9 0.827(15) 2.063(16) 2.889(6) 178(9) 2_655
O2 H3 O2S 0.82(8) 1.82(8) 2.631(6) 170(8) 2_646
O5 H24 O4 0.89(8) 1.77(8) 2.654(5) 169(7) 1_454
O8 H32 O2 0.72(8) 2.03(8) 2.709(6) 158(8) 2_656
O9 H45 O7 0.824(14) 2.03(2) 2.830(6) 165(6) 2_646
O9 H46 O3 0.825(14) 2.11(2) 2.903(5) 162(6) 1_655
O3S H49 O8 0.825(15) 2.18(6) 2.914(6) 148(11) 1_655
O1 H2 O6 0.90(8) 1.75(8) 2.628(5) 165(7) 1_656
O2S H47 O3S 0.827(15) 1.91(2) 2.728(7) 168(7) .
O2S H48 O9 0.827(15) 2.063(16) 2.889(6) 178(9) 2_655
O2 H3 O2S 0.82(8) 1.82(8) 2.631(6) 170(8) 2_646
O5 H24 O4 0.89(8) 1.77(8) 2.654(5) 169(7) 1_454
O8 H32 O2 0.72(8) 2.03(8) 2.709(6) 158(8) 2_656
O9 H45 O7 0.824(14) 2.03(2) 2.830(6) 165(6) 2_646
O9 H46 O3 0.825(14) 2.11(2) 2.903(5) 162(6) 1_655
O3S H49 O8 0.825(15) 2.18(6) 2.914(6) 148(11) 1_655
O1 H2 O6 0.90(8) 1.75(8) 2.628(5) 165(7) 1_656
O2S H47 O3S 0.827(15) 1.91(2) 2.728(7) 168(7) .
O2S H48 O9 0.827(15) 2.063(16) 2.889(6) 178(9) 2_655
O2 H3 O2S 0.82(8) 1.82(8) 2.631(6) 170(8) 2_646
O5 H24 O4 0.89(8) 1.77(8) 2.654(5) 169(7) 1_454
O8 H32 O2 0.72(8) 2.03(8) 2.709(6) 158(8) 2_656
O9 H45 O7 0.824(14) 2.03(2) 2.830(6) 165(6) 2_646
O9 H46 O3 0.825(14) 2.11(2) 2.903(5) 162(6) 1_655
O3S H49 O8 0.825(15) 2.18(6) 2.914(6) 148(11) 1_655
O1 H2 O6 0.90(8) 1.75(8) 2.628(5) 165(7) 1_656
O2S H47 O3S 0.827(15) 1.91(2) 2.728(7) 168(7) .
O2S H48 O9 0.827(15) 2.063(16) 2.889(6) 178(9) 2_655
O2 H3 O2S 0.82(8) 1.82(8) 2.631(6) 170(8) 2_646
O5 H24 O4 0.89(8) 1.77(8) 2.654(5) 169(7) 1_454
O8 H32 O2 0.72(8) 2.03(8) 2.709(6) 158(8) 2_656
O9 H45 O7 0.824(14) 2.03(2) 2.830(6) 165(6) 2_646
O9 H46 O3 0.825(14) 2.11(2) 2.903(5) 162(6) 1_655
O3S H49 O8 0.825(15) 2.18(6) 2.914(6) 148(11) 1_655
O1 H2 O6 0.90(8) 1.75(8) 2.628(5) 165(7) 1_656
O2S H47 O3S 0.827(15) 1.91(2) 2.728(7) 168(7) .
O2S H48 O9 0.827(15) 2.063(16) 2.889(6) 178(9) 2_655
O2 H3 O2S 0.82(8) 1.82(8) 2.631(6) 170(8) 2_646
O3S H49 O8 0.825(15) 2.18(6) 2.914(6) 148(11) 1_655
O3S H50 O9 0.822(15) 2.07(4) 2.841(7) 156(8) 2_755
O5 H24 O4 0.89(8) 1.77(8) 2.654(5) 169(7) 1_454
O8 H32 O2 0.72(8) 2.03(8) 2.709(6) 158(8) 2_656
O9 H45 O7 0.824(14) 2.03(2) 2.830(6) 165(6) 2_646
O9 H46 O3 0.825(14) 2.11(2) 2.903(5) 162(6) 1_655
O1 H2 O6 0.90(8) 1.75(8) 2.628(5) 165(7) 1_656
O2S H47 O3S 0.827(15) 1.91(2) 2.728(7) 168(7) .
O2S H48 O9 0.827(15) 2.063(16) 2.889(6) 178(9) 2_655
O2 H3 O2S 0.82(8) 1.82(8) 2.631(6) 170(8) 2_646
O3S H49 O8 0.825(15) 2.18(6) 2.914(6) 148(11) 1_655
O3S H50 O9 0.822(15) 2.07(4) 2.841(7) 156(8) 2_755
O5 H24 O4 0.89(8) 1.77(8) 2.654(5) 169(7) 1_454
O8 H32 O2 0.72(8) 2.03(8) 2.709(6) 158(8) 2_656
O9 H45 O7 0.824(14) 2.03(2) 2.830(6) 165(6) 2_646
O9 H46 O3 0.825(14) 2.11(2) 2.903(5) 162(6) 1_655

loop_
_geom_torsion_atom_site_label_1
_geom_torsion_atom_site_label_2
_geom_torsion_atom_site_label_3
_geom_torsion_atom_site_label_4
_geom_torsion
_geom_torsion_site_symmetry_1
_geom_torsion_site_symmetry_2
_geom_torsion_site_symmetry_3
_geom_torsion_site_symmetry_4
_geom_torsion_publ_flag
C9 C1 C2 C3 -2.5(6) . . . . ?
C1 C2 C3 C15 -170.8(4) . . . . ?
C1 C2 C3 C10 -55.3(5) . . . . ?
C1 C2 C3 C4 61.8(5) . . . . ?
C15 C3 C4 C11 55.1(6) . . . . ?
C10 C3 C4 C11 -65.3(5) . . . . ?
C2 C3 C4 C11 -180.0(4) . . . . ?
C15 C3 C4 C5 -61.7(5) . . . . ?
C10 C3 C4 C5 177.9(4) . . . . ?
C2 C3 C4 C5 63.2(5) . . . . ?
C15 C3 C4 C13 174.8(4) . . . . ?
C10 C3 C4 C13 54.4(5) . . . . ?
C2 C3 C4 C13 -60.3(5) . . . . ?
C11 C4 C5 C6 40.1(5) . . . . ?
C13 C4 C5 C6 -80.5(5) . . . . ?
C3 C4 C5 C6 160.0(4) . . . . ?
C4 C5 C6 C7 -11.0(7) . . . . ?
C5 C6 C7 C8 175.7(4) . . . . ?
C5 C6 C7 C12 -2.3(8) . . . . ?
C6 C7 C8 O4 2.1(7) . . . . ?
C12 C7 C8 O4 -179.8(5) . . . . ?
C6 C7 C8 O1 -175.7(4) . . . . ?
C12 C7 C8 O1 2.4(6) . . . . ?
C10 O3 C9 O2 -174.7(4) . . . . ?
C10 O3 C9 C1 -57.7(5) . . . . ?
C10 O3 C9 C13 64.6(5) . . . . ?
C2 C1 C9 O2 175.9(4) . . . . ?
C2 C1 C9 O3 60.9(6) . . . . ?
C2 C1 C9 C13 -58.3(5) . . . . ?
C9 O3 C10 C3 -5.0(5) . . . . ?
C15 C3 C10 O3 179.4(4) . . . . ?
C2 C3 C10 O3 61.7(5) . . . . ?
C4 C3 C10 O3 -55.7(5) . . . . ?
C5 C4 C11 C12 -60.1(5) . . . . ?
C13 C4 C11 C12 63.2(5) . . . . ?
C3 C4 C11 C12 -178.5(4) . . . . ?
C6 C7 C12 C11 -16.4(7) . . . . ?
C8 C7 C12 C11 165.5(4) . . . . ?
C4 C11 C12 C7 49.1(6) . . . . ?
O2 C9 C13 C14 52.6(6) . . . . ?
O3 C9 C13 C14 168.9(4) . . . . ?
C1 C9 C13 C14 -71.2(6) . . . . ?
O2 C9 C13 C4 -177.7(4) . . . . ?
O3 C9 C13 C4 -61.4(5) . . . . ?
C1 C9 C13 C4 58.5(5) . . . . ?
C11 C4 C13 C9 122.5(4) . . . . ?
C5 C4 C13 C9 -118.6(5) . . . . ?
C3 C4 C13 C9 1.8(5) . . . . ?
C11 C4 C13 C14 -111.5(5) . . . . ?
C5 C4 C13 C14 7.4(6) . . . . ?
C3 C4 C13 C14 127.8(5) . . . . ?
C27 C16 C17 C18 -1.6(7) . . . . ?
C16 C17 C18 C30 -171.7(5) . . . . ?
C16 C17 C18 C26 -55.3(6) . . . . ?
C16 C17 C18 C19 61.8(6) . . . . ?
C30 C18 C19 C20 -62.6(6) . . . . ?
C26 C18 C19 C20 175.5(4) . . . . ?
C17 C18 C19 C20 60.7(6) . . . . ?
C30 C18 C19 C24 54.1(6) . . . . ?
C26 C18 C19 C24 -67.8(5) . . . . ?
C17 C18 C19 C24 177.4(4) . . . . ?
C30 C18 C19 C28 174.5(4) . . . . ?
C26 C18 C19 C28 52.6(5) . . . . ?
C17 C18 C19 C28 -62.2(5) . . . . ?
C24 C19 C20 C21 43.6(6) . . . . ?
C18 C19 C20 C21 163.5(5) . . . . ?
C28 C19 C20 C21 -76.4(6) . . . . ?
C19 C20 C21 C22 -14.7(8) . . . . ?
C20 C21 C22 C23 173.8(5) . . . . ?
C20 C21 C22 C25 -1.4(8) . . . . ?
C21 C22 C23 O6 171.3(5) . . . . ?
C25 C22 C23 O6 -13.2(7) . . . . ?
C21 C22 C23 O5 -10.5(7) . . . . ?
C25 C22 C23 O5 164.9(4) . . . . ?
C20 C19 C24 C25 -61.3(5) . . . . ?
C18 C19 C24 C25 179.2(4) . . . . ?
C28 C19 C24 C25 60.2(6) . . . . ?
C21 C22 C25 C24 -15.0(7) . . . . ?
C23 C22 C25 C24 169.6(4) . . . . ?
C19 C24 C25 C22 47.9(6) . . . . ?
C27 O7 C26 C18 -4.0(6) . . . . ?
C30 C18 C26 O7 178.5(4) . . . . ?
C17 C18 C26 O7 61.1(5) . . . . ?
C19 C18 C26 O7 -55.7(6) . . . . ?
C26 O7 C27 O8 -179.1(4) . . . . ?
C26 O7 C27 C16 -57.7(6) . . . . ?
C26 O7 C27 C28 63.9(6) . . . . ?
C17 C16 C27 O8 176.6(5) . . . . ?
C17 C16 C27 O7 59.9(7) . . . . ?
C17 C16 C27 C28 -59.1(7) . . . . ?
O8 C27 C28 C29 52.9(8) . . . . ?
O7 C27 C28 C29 167.1(7) . . . . ?
C16 C27 C28 C29 -73.1(8) . . . . ?
O8 C27 C28 C19 -176.4(4) . . . . ?
O7 C27 C28 C19 -62.2(5) . . . . ?
C16 C27 C28 C19 57.5(6) . . . . ?
C20 C19 C28 C29 8.4(9) . . . . ?
C24 C19 C28 C29 -109.1(8) . . . . ?
C18 C19 C28 C29 130.0(8) . . . . ?
C20 C19 C28 C27 -118.1(5) . . . . ?
C24 C19 C28 C27 124.4(4) . . . . ?
C18 C19 C28 C27 3.5(6) . . . . ?
